data_7201809
loop_
_publ_author_name
'Schollmeyer, Dieter'
'Shishkin, Oleg V.'
'R\"uhl, Thomas'
'Vysotsky, Myroslav O.'

_publ_section_title
;
 OH--\p and halogen--\p interactions as driving forces in the crystal
 organisations of tri-bromo and tri-iodo trityl alcohols
;
_journal_issue 6
_journal_name_full CrystEngComm
_journal_page_first 715
_journal_paper_doi 10.1039/b716442d
_journal_volume 10
_journal_year 2008
_chemical_formula_moiety 'C19 H13 I3 O, C H2 Cl2'
_chemical_formula_sum 'C20 H15 Cl2 I3 O'
_chemical_formula_weight 722.92
_chemical_name_systematic
;
?
;
_space_group_IT_number 39
_symmetry_cell_setting orthorhombic
_symmetry_space_group_name_Hall 'A 2 -2b'
_symmetry_space_group_name_H-M 'A b m 2'
_atom_sites_solution_hydrogens geom
_atom_sites_solution_primary direct
_atom_sites_solution_secondary difmap
_audit_creation_method SHELXL-97
_cell_angle_alpha 90.00
_cell_angle_beta 90.00
_cell_angle_gamma 90.00
_cell_formula_units_Z 4
_cell_length_a 12.2182(4)
_cell_length_b 20.4790(5)
_cell_length_c 8.5939(2)
_cell_measurement_reflns_used 6423
_cell_measurement_temperature 193(2)
_cell_measurement_theta_max 27.8
_cell_measurement_theta_min 2.5
_cell_volume 2150.34(10)
_computing_cell_refinement 'APEX2 V2.0 (Bruker, 2006)'
_computing_data_collection 'APEX2 V2.0 (Bruker, 2006)'
_computing_data_reduction 'APEX2 V2.0 (Bruker, 2006)'
_computing_structure_refinement 'SHELXL-97 (Sheldrick, 1997)'
_computing_structure_solution 'SIR-97 (Altomare, 1997)'
_diffrn_ambient_temperature 193(2)
_diffrn_measured_fraction_theta_full 0.997
_diffrn_measured_fraction_theta_max 0.997
_diffrn_measurement_device '\k-geometry diffractometer'
_diffrn_measurement_device_type 'SMART CCD'
_diffrn_measurement_method 'CCD scan'
_diffrn_radiation_monochromator graphite
_diffrn_radiation_type MoK\a
_diffrn_radiation_wavelength 0.71069
_diffrn_reflns_av_R_equivalents 0.0272
_diffrn_reflns_av_sigmaI/netI 0.0254
_diffrn_reflns_limit_h_max 16
_diffrn_reflns_limit_h_min -15
_diffrn_reflns_limit_k_max 26
_diffrn_reflns_limit_k_min -26
_diffrn_reflns_limit_l_max 11
_diffrn_reflns_limit_l_min -11
_diffrn_reflns_number 9554
_diffrn_reflns_theta_full 27.86
_diffrn_reflns_theta_max 27.86
_diffrn_reflns_theta_min 1.67
_diffrn_source 'sealed Tube'
_exptl_absorpt_coefficient_mu 4.617
_exptl_absorpt_correction_T_max 0.7692
_exptl_absorpt_correction_T_min 0.2596
_exptl_absorpt_correction_type multi-scan
_exptl_absorpt_process_details Blessing
_exptl_crystal_colour colourless
_exptl_crystal_density_diffrn 2.233
_exptl_crystal_density_method 'not measured'
_exptl_crystal_description needle
_exptl_crystal_F_000 1344
_exptl_crystal_size_max 0.40
_exptl_crystal_size_mid 0.20
_exptl_crystal_size_min 0.06
_refine_diff_density_max 0.920
_refine_diff_density_min -1.217
_refine_diff_density_rms 0.134
_refine_ls_abs_structure_details 'Flack H D (1983), Acta Cryst. A39, 876-881'
_refine_ls_abs_structure_Flack 0.02(4)
_refine_ls_extinction_method none
_refine_ls_goodness_of_fit_ref 1.024
_refine_ls_hydrogen_treatment constr
_refine_ls_matrix_type full
_refine_ls_number_parameters 126
_refine_ls_number_reflns 2546
_refine_ls_number_restraints 1
_refine_ls_restrained_S_all 1.024
_refine_ls_R_factor_all 0.0282
_refine_ls_R_factor_gt 0.0273
_refine_ls_shift/su_max 0.000
_refine_ls_shift/su_mean 0.000
_refine_ls_structure_factor_coef Fsqd
_refine_ls_weighting_details 'calc w=1/[\s^2^(Fo^2^)+(0.0462P)^2^+7.6243P] where P=(Fo^2^+2Fc^2^)/3'
_refine_ls_weighting_scheme calc
_refine_ls_wR_factor_obs 0.0751
_refine_ls_wR_factor_ref 0.0756
_reflns_number_gt 2462
_reflns_number_total 2546
_reflns_threshold_expression >2sigma(I)
_cod_data_source_file b716442d.txt
_cod_data_source_block 2C
_cod_original_sg_symbol_Hall 'A 2 -2c'
_cod_original_sg_symbol_H-M 'A bm2'
_cod_database_code 7201809

loop_
_symmetry_equiv_pos_as_xyz
'x, y, z'
'-x, -y, z'
'-x, y, z+1/2'
'x, -y, z+1/2'
'x, y+1/2, z+1/2'
'-x, -y+1/2, z+1/2'
'-x, y+1/2, z+1'
'x, -y+1/2, z+1'

loop_
_atom_site_label
_atom_site_type_symbol
_atom_site_fract_x
_atom_site_fract_y
_atom_site_fract_z
_atom_site_U_iso_or_equiv
_atom_site_adp_type
_atom_site_occupancy
_atom_site_symmetry_multiplicity
_atom_site_calc_flag
_atom_site_refinement_flags
_atom_site_disorder_assembly
_atom_site_disorder_group
I2 I 0.17893(3) 0.014137(13) 0.39999(5) 0.03665(11) Uani 1 1 d . . .
I1 I 0.46537(4) 0.2500 1.45267(6) 0.03611(13) Uani 1 2 d S . .
O20 O 0.0128(3) 0.2500 0.9429(6) 0.0236(8) Uani 1 2 d S . .
H20 H -0.0085 0.2500 1.0352 0.028 Uiso 1 2 d SR . .
C1 C 0.1230(5) 0.2500 0.8859(8) 0.0220(11) Uani 1 2 d S . .
C8 C 0.1362(4) 0.18985(19) 0.7812(5) 0.0190(8) Uani 1 1 d . . .
C13 C 0.2397(4) 0.1716(2) 0.7266(6) 0.0268(9) Uani 1 1 d . . .
H13 H 0.3026 0.1941 0.7631 0.032 Uiso 1 1 calc R . .
C12 C 0.2520(4) 0.1212(2) 0.6202(6) 0.0297(10) Uani 1 1 d . . .
H12 H 0.3227 0.1094 0.5838 0.036 Uiso 1 1 calc R . .
C11 C 0.1597(4) 0.0881(2) 0.5673(5) 0.0240(9) Uani 1 1 d . . .
C10 C 0.0576(4) 0.1038(2) 0.6225(6) 0.0263(9) Uani 1 1 d . . .
H10 H -0.0049 0.0804 0.5878 0.032 Uiso 1 1 calc R . .
C9 C 0.0461(4) 0.15453(19) 0.7303(6) 0.0222(8) Uani 1 1 d . . .
H9 H -0.0245 0.1650 0.7693 0.027 Uiso 1 1 calc R . .
C2 C 0.2030(5) 0.2500 1.0224(7) 0.0186(11) Uani 1 2 d S . .
C3 C 0.2368(4) 0.1914(2) 1.0894(5) 0.0256(9) Uani 1 1 d . . .
H3 H 0.2104 0.1512 1.0490 0.031 Uiso 1 1 calc R . .
C4 C 0.3096(4) 0.1912(2) 1.2164(6) 0.0280(10) Uani 1 1 d . . .
H4 H 0.3331 0.1512 1.2610 0.034 Uiso 1 1 calc R . .
C5 C 0.3465(5) 0.2500 1.2752(7) 0.0267(13) Uani 1 2 d S . .
C1L C 0.5000 0.0000 0.7668(19) 0.076(3) Uani 1 2 d S . .
H1L1 H 0.5641 0.0055 0.7007 0.092 Uiso 1 1 d R . .
Cl1 Cl 0.48285(19) 0.07045(10) 0.8815(4) 0.0785(6) Uani 1 1 d . . .

loop_
_atom_site_aniso_label
_atom_site_aniso_U_11
_atom_site_aniso_U_22
_atom_site_aniso_U_33
_atom_site_aniso_U_23
_atom_site_aniso_U_13
_atom_site_aniso_U_12
I2 0.0500(2) 0.02880(15) 0.03121(16) -0.01087(13) 0.00597(15) -0.00574(12)
I1 0.0240(2) 0.0611(3) 0.02326(19) 0.000 -0.00547(18) 0.000
O20 0.0194(19) 0.0334(18) 0.018(2) 0.000 0.0030(19) 0.000
C1 0.020(3) 0.028(2) 0.018(3) 0.000 0.003(2) 0.000
C8 0.0184(19) 0.0214(17) 0.0171(17) 0.0019(15) 0.0000(16) -0.0006(15)
C13 0.020(2) 0.030(2) 0.030(2) -0.0078(18) 0.0025(19) -0.0039(17)
C12 0.030(2) 0.033(2) 0.026(2) -0.006(2) 0.005(2) -0.0028(19)
C11 0.036(3) 0.0172(18) 0.018(2) -0.0032(15) 0.0014(18) -0.0039(16)
C10 0.027(2) 0.026(2) 0.027(2) 0.0041(18) -0.0050(18) -0.0047(18)
C9 0.0183(19) 0.0225(17) 0.026(2) 0.0032(17) -0.0016(18) 0.0004(15)
C2 0.018(3) 0.025(3) 0.013(3) 0.000 0.004(2) 0.000
C3 0.032(2) 0.0243(19) 0.020(2) 0.0003(16) -0.0044(19) -0.0009(17)
C4 0.028(2) 0.032(2) 0.024(2) 0.0055(19) -0.0046(18) 0.0021(17)
C5 0.020(3) 0.044(4) 0.015(3) 0.000 0.001(2) 0.000
C1L 0.077(8) 0.080(7) 0.072(8) 0.000 0.000 -0.028(7)
Cl1 0.0695(12) 0.0684(10) 0.0974(18) 0.0025(11) -0.0158(12) -0.0115(9)

loop_
_atom_type_symbol
_atom_type_description
_atom_type_scat_dispersion_real
_atom_type_scat_dispersion_imag
_atom_type_scat_source
C C 0.0033 0.0016 'International Tables Vol C Tables 4.2.6.8 and 6.1.1.4'
H H 0.0000 0.0000 'International Tables Vol C Tables 4.2.6.8 and 6.1.1.4'
Cl Cl 0.1484 0.1585 'International Tables Vol C Tables 4.2.6.8 and 6.1.1.4'
I I -0.4742 1.8119 'International Tables Vol C Tables 4.2.6.8 and 6.1.1.4'
O O 0.0106 0.0060 'International Tables Vol C Tables 4.2.6.8 and 6.1.1.4'

loop_
_geom_angle_atom_site_label_1
_geom_angle_atom_site_label_2
_geom_angle_atom_site_label_3
_geom_angle
_geom_angle_site_symmetry_1
_geom_angle_site_symmetry_3
_geom_angle_publ_flag
O20 C1 C2 109.8(5) . . ?
O20 C1 C8 107.4(3) . . ?
C2 C1 C8 112.6(3) . . ?
O20 C1 C8 107.4(3) . 8_554 ?
C2 C1 C8 112.6(3) . 8_554 ?
C8 C1 C8 106.8(5) . 8_554 ?
C9 C8 C13 118.1(4) . . ?
C9 C8 C1 121.3(4) . . ?
C13 C8 C1 120.5(4) . . ?
C12 C13 C8 121.2(4) . . ?
C13 C12 C11 119.3(5) . . ?
C10 C11 C12 120.6(4) . . ?
C10 C11 I2 120.4(3) . . ?
C12 C11 I2 119.0(4) . . ?
C11 C10 C9 119.6(4) . . ?
C8 C9 C10 121.1(4) . . ?
C3 C2 C3 118.9(6) 8_554 . ?
C3 C2 C1 120.5(3) 8_554 . ?
C3 C2 C1 120.5(3) . . ?
C2 C3 C4 120.7(4) . . ?
C5 C4 C3 119.2(4) . . ?
C4 C5 C4 121.3(6) . 8_554 ?
C4 C5 I1 119.3(3) . . ?
C4 C5 I1 119.3(3) 8_554 . ?
Cl1 C1L Cl1 111.9(9) . 2_655 ?

loop_
_geom_bond_atom_site_label_1
_geom_bond_atom_site_label_2
_geom_bond_distance
_geom_bond_site_symmetry_2
_geom_bond_publ_flag
I2 C11 2.102(4) . ?
I1 C5 2.106(7) . ?
O20 C1 1.433(7) . ?
C1 C2 1.527(9) . ?
C1 C8 1.534(6) . ?
C1 C8 1.534(6) 8_554 ?
C8 C9 1.388(6) . ?
C8 C13 1.399(6) . ?
C13 C12 1.386(7) . ?
C12 C11 1.392(7) . ?
C11 C10 1.373(7) . ?
C10 C9 1.398(7) . ?
C2 C3 1.393(5) 8_554 ?
C2 C3 1.393(5) . ?
C3 C4 1.408(7) . ?
C4 C5 1.381(6) . ?
C5 C4 1.381(6) 8_554 ?
C1L Cl1 1.760(9) . ?
C1L Cl1 1.760(9) 2_655 ?

loop_
_geom_torsion_atom_site_label_1
_geom_torsion_atom_site_label_2
_geom_torsion_atom_site_label_3
_geom_torsion_atom_site_label_4
_geom_torsion
_geom_torsion_site_symmetry_1
_geom_torsion_site_symmetry_2
_geom_torsion_site_symmetry_3
_geom_torsion_site_symmetry_4
_geom_torsion_publ_flag
O20 C1 C8 C9 13.3(6) . . . . ?
C2 C1 C8 C9 134.2(5) . . . . ?
C8 C1 C8 C9 -101.7(5) 8_554 . . . ?
O20 C1 C8 C13 -170.7(4) . . . . ?
C2 C1 C8 C13 -49.7(6) . . . . ?
C8 C1 C8 C13 74.3(6) 8_554 . . . ?
C9 C8 C13 C12 2.4(7) . . . . ?
C1 C8 C13 C12 -173.8(5) . . . . ?
C8 C13 C12 C11 -0.3(8) . . . . ?
C13 C12 C11 C10 -1.7(7) . . . . ?
C13 C12 C11 I2 177.8(4) . . . . ?
C12 C11 C10 C9 1.5(7) . . . . ?
I2 C11 C10 C9 -178.1(3) . . . . ?
C13 C8 C9 C10 -2.6(6) . . . . ?
C1 C8 C9 C10 173.5(4) . . . . ?
C11 C10 C9 C8 0.7(7) . . . . ?
O20 C1 C2 C3 -87.6(5) . . . 8_554 ?
C8 C1 C2 C3 152.8(5) . . . 8_554 ?
C8 C1 C2 C3 32.0(7) 8_554 . . 8_554 ?
O20 C1 C2 C3 87.6(5) . . . . ?
C8 C1 C2 C3 -32.0(7) . . . . ?
C8 C1 C2 C3 -152.8(5) 8_554 . . . ?
C3 C2 C3 C4 -4.1(9) 8_554 . . . ?
C1 C2 C3 C4 -179.4(5) . . . . ?
C2 C3 C4 C5 0.7(8) . . . . ?
C3 C4 C5 C4 2.9(10) . . . 8_554 ?
C3 C4 C5 I1 -175.0(4) . . . . ?
